data_2237199
loop_
_publ_author_name
'Wrobel, Norma'
'Witulski, Bernhard'
'Schollmeyer, Dieter'
'Detert, Heiner'

_publ_section_title
;
 6,12-Bis(hexyloxy)-5<i>H</i>,11<i>H</i>-indolo[3,2-<i>b</i>]carbazole
;
_journal_coeditor_code NC2301
_journal_issue 1
_journal_name_full 'Acta Crystallographica Section E'
_journal_page_first o116
_journal_page_last o117
_journal_paper_doi 10.1107/S1600536812050611
_journal_volume 69
_journal_year 2013
_chemical_formula_iupac 'C30 H36 N2 O2'
_chemical_formula_moiety 'C30 H36 N2 O2'
_chemical_formula_sum 'C30 H36 N2 O2'
_chemical_formula_weight 456.61
_chemical_melting_point 423
_chemical_name_systematic
;
6,12-Bis(hexyloxy)-5<i>H</i>,11<i>H</i>-indolo[3,2-<i>b</i>]carbazole
;
_space_group_IT_number 14
_symmetry_cell_setting monoclinic
_symmetry_space_group_name_Hall '-P 2ybc'
_symmetry_space_group_name_H-M 'P 1 21/c 1'
_atom_sites_solution_hydrogens difmap
_atom_sites_solution_primary direct
_atom_sites_solution_secondary difmap
_audit_creation_method SHELXL-97
_cell_angle_alpha 90.00
_cell_angle_beta 92.665(3)
_cell_angle_gamma 90.00
_cell_formula_units_Z 2
_cell_length_a 13.7136(4)
_cell_length_b 5.5026(4)
_cell_length_c 16.5563(5)
_cell_measurement_reflns_used 25
_cell_measurement_temperature 298(2)
_cell_measurement_theta_max 52
_cell_measurement_theta_min 35
_cell_volume 1247.99(10)
_computing_cell_refinement 'CAD-4 Software (Enraf--Nonius, 1989)'
_computing_data_collection 'CAD-4 Software (Enraf--Nonius, 1989)'
_computing_data_reduction 'CORINC (Dr\"ager & Gattow, 1971)'
_computing_molecular_graphics 'PLATON (Spek, 2009)'
_computing_publication_material 'SHELXL97 (Sheldrick, 2008)'
_computing_structure_refinement 'SHELXL97 (Sheldrick, 2008)'
_computing_structure_solution 'SIR97 (Altomare <i>et al.</i>, 1999)'
_diffrn_ambient_temperature 298(2)
_diffrn_measured_fraction_theta_full 0.999
_diffrn_measured_fraction_theta_max 0.999
_diffrn_measurement_device '\k-geometry diffractometer'
_diffrn_measurement_device_type 'Enraf--Nonius CAD-4'
_diffrn_measurement_method \w/2\q
_diffrn_radiation_monochromator graphite
_diffrn_radiation_type CuK\a
_diffrn_radiation_wavelength 1.54178
_diffrn_reflns_av_R_equivalents 0.0523
_diffrn_reflns_av_sigmaI/netI 0.0250
_diffrn_reflns_limit_h_max 16
_diffrn_reflns_limit_h_min 0
_diffrn_reflns_limit_k_max 0
_diffrn_reflns_limit_k_min -6
_diffrn_reflns_limit_l_max 20
_diffrn_reflns_limit_l_min -20
_diffrn_reflns_number 2466
_diffrn_reflns_theta_full 69.99
_diffrn_reflns_theta_max 69.99
_diffrn_reflns_theta_min 3.23
_diffrn_standards_decay_% 5
_diffrn_standards_interval_time 60
_diffrn_standards_number 3
_exptl_absorpt_coefficient_mu 0.589
_exptl_absorpt_correction_type none
_exptl_crystal_colour colourless
_exptl_crystal_density_diffrn 1.215
_exptl_crystal_density_method 'not measured'
_exptl_crystal_description needle
_exptl_crystal_F_000 492
_exptl_crystal_size_max 0.48
_exptl_crystal_size_mid 0.26
_exptl_crystal_size_min 0.18
_refine_diff_density_max 0.264
_refine_diff_density_min -0.293
_refine_ls_extinction_coef 0.0083(12)
_refine_ls_extinction_expression Fc^*^=kFc[1+0.001xFc^2^\l^3^/sin(2\q)]^-1/4^
_refine_ls_extinction_method 'SHELXL97 (Sheldrick, 2008)'
_refine_ls_goodness_of_fit_ref 1.061
_refine_ls_hydrogen_treatment refU
_refine_ls_matrix_type full
_refine_ls_number_parameters 168
_refine_ls_number_reflns 2363
_refine_ls_number_restraints 0
_refine_ls_restrained_S_all 1.061
_refine_ls_R_factor_all 0.0652
_refine_ls_R_factor_gt 0.0569
_refine_ls_shift/su_max 0.001
_refine_ls_shift/su_mean 0.000
_refine_ls_structure_factor_coef Fsqd
_refine_ls_weighting_details 'calc w=1/[\s^2^(Fo^2^)+(0.0992P)^2^+0.4797P] where P=(Fo^2^+2Fc^2^)/3'
_refine_ls_weighting_scheme calc
_refine_ls_wR_factor_obs 0.1719
_refine_ls_wR_factor_ref 0.1806
_reflns_number_gt 1993
_reflns_number_total 2363
_reflns_threshold_expression I>2sigma(I)
_cod_data_source_file nc2301.cif
_cod_data_source_block I
_cod_original_sg_symbol_H-M 'P 21/c'
_cod_database_code 2237199
_cod_database_fobs_code 2237199

loop_
_symmetry_equiv_pos_as_xyz
'x, y, z'
'-x, y+1/2, -z+1/2'
'-x, -y, -z'
'x, -y-1/2, z-1/2'

loop_
_atom_site_type_symbol
_atom_site_label
_atom_site_fract_x
_atom_site_fract_y
_atom_site_fract_z
_atom_site_U_iso_or_equiv
_atom_site_adp_type
_atom_site_calc_flag
_atom_site_refinement_flags
_atom_site_occupancy
_atom_site_symmetry_multiplicity
C C1 0.42601(13) 0.3175(3) 0.48922(12) 0.0434(5) Uani d . 1 1
C C2 0.49063(13) 0.3189(3) 0.55632(12) 0.0433(5) Uani d . 1 1
C C3 0.43593(12) 0.5015(3) 0.43222(12) 0.0430(5) Uani d . 1 1
C C4 0.38310(13) 0.5621(4) 0.35713(12) 0.0442(5) Uani d . 1 1
C C5 0.30437(14) 0.4564(4) 0.31300(13) 0.0501(5) Uani d . 1 1
H H5 0.2752 0.3154 0.3314 0.050(6) Uiso calc R 1 1
C C6 0.27074(16) 0.5650(5) 0.24173(14) 0.0587(6) Uani d . 1 1
H H6 0.2182 0.4969 0.2122 0.068(7) Uiso calc R 1 1
C C7 0.31424(17) 0.7740(5) 0.21368(14) 0.0607(6) Uani d . 1 1
H H7 0.2902 0.8433 0.1655 0.078(8) Uiso calc R 1 1
C C8 0.39253(16) 0.8825(4) 0.25545(13) 0.0545(6) Uani d . 1 1
H H8 0.4216 1.0223 0.2361 0.060(7) Uiso calc R 1 1
C C9 0.42607(13) 0.7741(4) 0.32748(12) 0.0449(5) Uani d . 1 1
N N10 0.50337(11) 0.8415(3) 0.37876(10) 0.0463(5) Uani d . 1 1
H H10 0.5328(10) 0.985(5) 0.37714(11) 0.067(7) Uiso d R 1 1
O O11 0.35653(9) 0.1369(2) 0.47790(8) 0.0478(4) Uani d . 1 1
C C12 0.27228(15) 0.1745(4) 0.52366(14) 0.0552(6) Uani d . 1 1
H H12A 0.2391 0.3220 0.5058 0.071(5) Uiso calc R 1 1
H H12B 0.2914 0.1920 0.5805 0.071(5) Uiso calc R 1 1
C C13 0.20475(16) -0.0403(5) 0.51188(14) 0.0613(6) Uani d . 1 1
H H13A 0.2423 -0.1877 0.5216 0.086(6) Uiso calc R 1 1
H H13B 0.1559 -0.0326 0.5523 0.086(6) Uiso calc R 1 1
C C14 0.15331(16) -0.0584(4) 0.42985(14) 0.0577(6) Uani d . 1 1
H H14A 0.2009 -0.0930 0.3899 0.071(5) Uiso calc R 1 1
H H14B 0.1233 0.0968 0.4163 0.071(5) Uiso calc R 1 1
C C15 0.07519(17) -0.2551(5) 0.42592(15) 0.0627(6) Uani d . 1 1
H H15A 0.1065 -0.4114 0.4352 0.088(7) Uiso calc R 1 1
H H15B 0.0315 -0.2283 0.4694 0.088(7) Uiso calc R 1 1
C C16 0.01583(19) -0.2668(6) 0.34785(17) 0.0729(8) Uani d . 1 1
H H16A 0.0588 -0.3037 0.3046 0.131(10) Uiso calc R 1 1
H H16B -0.0128 -0.1083 0.3369 0.131(10) Uiso calc R 1 1
C C17 -0.0645(2) -0.4534(6) 0.34732(18) 0.0794(8) Uani d . 1 1
H H17A -0.1012 -0.4470 0.2965 0.114(7) Uiso calc R 1 1
H H17B -0.1070 -0.4198 0.3905 0.114(7) Uiso calc R 1 1
H H17C -0.0366 -0.6123 0.3546 0.114(7) Uiso calc R 1 1

loop_
_atom_site_aniso_label
_atom_site_aniso_U_11
_atom_site_aniso_U_22
_atom_site_aniso_U_33
_atom_site_aniso_U_12
_atom_site_aniso_U_13
_atom_site_aniso_U_23
C1 0.0352(9) 0.0377(10) 0.0578(11) -0.0060(7) 0.0076(8) -0.0050(8)
C2 0.0374(9) 0.0390(10) 0.0539(11) -0.0025(8) 0.0068(8) -0.0003(8)
C3 0.0357(9) 0.0399(10) 0.0537(11) -0.0016(8) 0.0051(8) -0.0040(8)
C4 0.0387(9) 0.0418(10) 0.0526(11) 0.0013(7) 0.0058(8) -0.0055(8)
C5 0.0436(10) 0.0495(11) 0.0571(12) -0.0043(9) 0.0004(9) -0.0048(9)
C6 0.0502(12) 0.0659(14) 0.0593(13) -0.0025(10) -0.0070(10) -0.0077(11)
C7 0.0572(12) 0.0666(15) 0.0577(13) 0.0078(11) -0.0028(10) 0.0035(11)
C8 0.0527(12) 0.0503(12) 0.0608(13) 0.0037(9) 0.0051(9) 0.0057(10)
C9 0.0394(9) 0.0425(10) 0.0531(11) 0.0015(8) 0.0052(8) -0.0030(8)
N10 0.0436(9) 0.0399(9) 0.0554(10) -0.0058(7) 0.0031(7) 0.0018(7)
O11 0.0406(7) 0.0415(8) 0.0618(9) -0.0100(6) 0.0071(6) -0.0094(6)
C12 0.0434(11) 0.0580(13) 0.0650(13) -0.0121(10) 0.0104(9) -0.0111(10)
C13 0.0526(12) 0.0632(14) 0.0683(14) -0.0213(11) 0.0049(10) 0.0022(11)
C14 0.0501(12) 0.0532(13) 0.0697(14) -0.0101(10) 0.0003(10) 0.0028(10)
C15 0.0562(13) 0.0605(14) 0.0710(15) -0.0148(11) -0.0016(11) 0.0019(11)
C16 0.0620(14) 0.0834(18) 0.0731(16) -0.0141(13) -0.0005(12) -0.0021(14)
C17 0.0616(14) 0.087(2) 0.0886(19) -0.0149(14) -0.0026(13) -0.0178(16)

loop_
_atom_type_symbol
_atom_type_description
_atom_type_scat_dispersion_real
_atom_type_scat_dispersion_imag
_atom_type_scat_source
C C 0.0181 0.0091 'International Tables Vol C Tables 4.2.6.8 and 6.1.1.4'
H H 0.0000 0.0000 'International Tables Vol C Tables 4.2.6.8 and 6.1.1.4'
N N 0.0311 0.0180 'International Tables Vol C Tables 4.2.6.8 and 6.1.1.4'
O O 0.0492 0.0322 'International Tables Vol C Tables 4.2.6.8 and 6.1.1.4'

loop_
_geom_angle_atom_site_label_1
_geom_angle_atom_site_label_2
_geom_angle_atom_site_label_3
_geom_angle_site_symmetry_1
_geom_angle_site_symmetry_3
_geom_angle
O11 C1 C2 . . 121.48(17)
O11 C1 C3 . . 121.19(18)
C2 C1 C3 . . 117.30(17)
C1 C2 N10 . 3_666 128.88(17)
C1 C2 C3 . 3_666 122.28(18)
N10 C2 C3 3_666 3_666 108.84(17)
C1 C3 C2 . 3_666 120.43(18)
C1 C3 C4 . . 133.40(17)
C2 C3 C4 3_666 . 106.16(16)
C5 C4 C9 . . 119.18(19)
C5 C4 C3 . . 133.98(19)
C9 C4 C3 . . 106.84(16)
C6 C5 C4 . . 118.9(2)
C6 C5 H5 . . 120.5
C4 C5 H5 . . 120.5
C5 C6 C7 . . 120.9(2)
C5 C6 H6 . . 119.6
C7 C6 H6 . . 119.6
C8 C7 C6 . . 121.7(2)
C8 C7 H7 . . 119.1
C6 C7 H7 . . 119.1
C7 C8 C9 . . 117.4(2)
C7 C8 H8 . . 121.3
C9 C8 H8 . . 121.3
N10 C9 C8 . . 128.81(19)
N10 C9 C4 . . 109.33(17)
C8 C9 C4 . . 121.83(19)
C9 N10 C2 . 3_666 108.77(16)
C9 N10 H10 . . 123.97(11)
C2 N10 H10 3_666 . 125.27(11)
C1 O11 C12 . . 113.19(14)
O11 C12 C13 . . 108.99(18)
O11 C12 H12A . . 109.9
C13 C12 H12A . . 109.9
O11 C12 H12B . . 109.9
C13 C12 H12B . . 109.9
H12A C12 H12B . . 108.3
C14 C13 C12 . . 115.3(2)
C14 C13 H13A . . 108.4
C12 C13 H13A . . 108.4
C14 C13 H13B . . 108.4
C12 C13 H13B . . 108.4
H13A C13 H13B . . 107.5
C13 C14 C15 . . 112.67(19)
C13 C14 H14A . . 109.1
C15 C14 H14A . . 109.1
C13 C14 H14B . . 109.1
C15 C14 H14B . . 109.1
H14A C14 H14B . . 107.8
C16 C15 C14 . . 114.9(2)
C16 C15 H15A . . 108.5
C14 C15 H15A . . 108.5
C16 C15 H15B . . 108.5
C14 C15 H15B . . 108.5
H15A C15 H15B . . 107.5
C15 C16 C17 . . 113.8(2)
C15 C16 H16A . . 108.8
C17 C16 H16A . . 108.8
C15 C16 H16B . . 108.8
C17 C16 H16B . . 108.8
H16A C16 H16B . . 107.7
C16 C17 H17A . . 109.5
C16 C17 H17B . . 109.5
H17A C17 H17B . . 109.5
C16 C17 H17C . . 109.5
H17A C17 H17C . . 109.5
H17B C17 H17C . . 109.5

loop_
_geom_bond_atom_site_label_1
_geom_bond_atom_site_label_2
_geom_bond_site_symmetry_2
_geom_bond_distance
C1 O11 . 1.383(2)
C1 C2 . 1.388(3)
C1 C3 . 1.395(3)
C2 N10 3_666 1.390(3)
C2 C3 3_666 1.418(3)
C3 C2 3_666 1.418(3)
C3 C4 . 1.448(3)
C4 C5 . 1.402(3)
C4 C9 . 1.406(3)
C5 C6 . 1.383(3)
C5 H5 . 0.9300
C6 C7 . 1.386(3)
C6 H6 . 0.9300
C7 C8 . 1.385(3)
C7 H7 . 0.9300
C8 C9 . 1.392(3)
C8 H8 . 0.9300
C9 N10 . 1.378(2)
N10 C2 3_666 1.390(3)
N10 H10 . 0.89(3)
O11 C12 . 1.426(2)
C12 C13 . 1.508(3)
C12 H12A . 0.9700
C12 H12B . 0.9700
C13 C14 . 1.504(3)
C13 H13A . 0.9700
C13 H13B . 0.9700
C14 C15 . 1.522(3)
C14 H14A . 0.9700
C14 H14B . 0.9700
C15 C16 . 1.496(4)
C15 H15A . 0.9700
C15 H15B . 0.9700
C16 C17 . 1.506(4)
C16 H16A . 0.9700
C16 H16B . 0.9700
C17 H17A . 0.9600
C17 H17B . 0.9600
C17 H17C . 0.9600

loop_
_geom_torsion_atom_site_label_1
_geom_torsion_atom_site_label_2
_geom_torsion_atom_site_label_3
_geom_torsion_atom_site_label_4
_geom_torsion_site_symmetry_1
_geom_torsion_site_symmetry_4
_geom_torsion
O11 C1 C2 N10 . 3_666 -1.9(3)
C3 C1 C2 N10 . 3_666 -179.96(18)
O11 C1 C2 C3 . 3_666 178.17(16)
C3 C1 C2 C3 . 3_666 0.2(3)
O11 C1 C3 C2 . 3_666 -178.18(16)
C2 C1 C3 C2 . 3_666 -0.2(3)
O11 C1 C3 C4 . . 3.1(3)
C2 C1 C3 C4 . . -178.89(19)
C1 C3 C4 C5 . . -1.8(4)
C2 C3 C4 C5 3_666 . 179.4(2)
C1 C3 C4 C9 . . 178.37(19)
C2 C3 C4 C9 3_666 . -0.5(2)
C9 C4 C5 C6 . . -0.5(3)
C3 C4 C5 C6 . . 179.7(2)
C4 C5 C6 C7 . . 0.5(3)
C5 C6 C7 C8 . . -0.1(4)
C6 C7 C8 C9 . . -0.3(3)
C7 C8 C9 N10 . . 178.2(2)
C7 C8 C9 C4 . . 0.3(3)
C5 C4 C9 N10 . . -178.17(17)
C3 C4 C9 N10 . . 1.7(2)
C5 C4 C9 C8 . . 0.1(3)
C3 C4 C9 C8 . . 179.96(17)
C8 C9 N10 C2 . 3_666 179.61(19)
C4 C9 N10 C2 . 3_666 -2.3(2)
C2 C1 O11 C12 . . 80.5(2)
C3 C1 O11 C12 . . -101.5(2)
C1 O11 C12 C13 . . -175.89(17)
O11 C12 C13 C14 . . -71.5(3)
C12 C13 C14 C15 . . -171.3(2)
C13 C14 C15 C16 . . 175.0(2)
C14 C15 C16 C17 . . -176.7(2)
